data_7027786
loop_
_publ_author_name
'Hibbs, David E.'
'Jones, Cameron'
'Richards, Anne F.'

_publ_section_title
;
 A convenient synthetic route to substituted phosphavinyl Grignard
 reagents: synthesis and characterisation of
 [{RP&#xE006;C(But)MgX(OEt2)}2] (R&#x2005;=&#x2005;cyclohexyl,
 cyclopentyl, ethyl or mesityl; X&#x2005;=&#x2005;Cl or
 Br)&#x200A;&#x2020;
;
_journal_issue 20
_journal_name_full 'Journal of the Chemical Society, Dalton Transactions'
_journal_page_first 3531
_journal_paper_doi 10.1039/a906839b
_journal_year 1999
_chemical_formula_sum 'C14 H28 Cl Mg O P'
_chemical_formula_weight 303.10
_chemical_name_systematic
; 
 ? 
;
_space_group_IT_number 2
_symmetry_cell_setting triclinic
_symmetry_space_group_name_Hall '-P 1'
_symmetry_space_group_name_H-M 'P -1'
_atom_sites_solution_hydrogens geom
_atom_sites_solution_primary direct
_atom_sites_solution_secondary difmap
_audit_creation_method SHELXL-97
_cell_angle_alpha 70.69(2)
_cell_angle_beta 75.440(18)
_cell_angle_gamma 78.995(16)
_cell_formula_units_Z 4
_cell_length_a 8.162(9)
_cell_length_b 9.682(7)
_cell_length_c 12.341(10)
_cell_measurement_reflns_used 3583
_cell_measurement_temperature 150(2)
_cell_measurement_theta_max 26.29
_cell_measurement_theta_min 2.60
_cell_volume 884.6(14)
_computing_structure_refinement 'SHELXL-97 (Sheldrick, 1997)'
_computing_structure_solution 'SHELXS-97 (Sheldrick, 1990)'
_diffrn_ambient_temperature 150(2)
_diffrn_measured_fraction_theta_full 0.999
_diffrn_measured_fraction_theta_max 0.999
_diffrn_radiation_monochromator graphite
_diffrn_radiation_source 'fine-focus sealed tube'
_diffrn_radiation_type MoK\a
_diffrn_radiation_wavelength 0.71073
_diffrn_reflns_av_R_equivalents 0.0000
_diffrn_reflns_av_sigmaI/netI 0.0215
_diffrn_reflns_limit_h_max 10
_diffrn_reflns_limit_h_min -9
_diffrn_reflns_limit_k_max 12
_diffrn_reflns_limit_k_min -11
_diffrn_reflns_limit_l_max 15
_diffrn_reflns_limit_l_min 0
_diffrn_reflns_number 3583
_diffrn_reflns_theta_full 26.29
_diffrn_reflns_theta_max 26.29
_diffrn_reflns_theta_min 2.60
_exptl_absorpt_coefficient_mu 0.331
_exptl_absorpt_correction_T_max 0.668
_exptl_absorpt_correction_T_min 0.954
_exptl_absorpt_correction_type Diffabs
_exptl_crystal_colour colourless
_exptl_crystal_density_diffrn 1.138
_exptl_crystal_density_method 'not measured'
_exptl_crystal_description rod
_exptl_crystal_F_000 656
_exptl_crystal_size_max 0.3
_exptl_crystal_size_mid 0.2
_exptl_crystal_size_min 0.2
_refine_diff_density_max 0.256
_refine_diff_density_min -0.291
_refine_diff_density_rms 0.066
_refine_ls_extinction_method none
_refine_ls_goodness_of_fit_ref 1.074
_refine_ls_hydrogen_treatment mixed
_refine_ls_matrix_type full
_refine_ls_number_parameters 168
_refine_ls_number_reflns 3583
_refine_ls_number_restraints 0
_refine_ls_restrained_S_all 1.074
_refine_ls_R_factor_all 0.0388
_refine_ls_R_factor_gt 0.0346
_refine_ls_shift/su_max 0.001
_refine_ls_shift/su_mean 0.000
_refine_ls_structure_factor_coef Fsqd
_refine_ls_weighting_details 'calc w=1/[\s^2^(Fo^2^)+(0.0568P)^2^+0.2942P] where P=(Fo^2^+2Fc^2^)/3'
_refine_ls_weighting_scheme calc
_refine_ls_wR_factor_gt 0.0951
_refine_ls_wR_factor_ref 0.0972
_reflns_number_gt 3256
_reflns_number_total 3583
_reflns_threshold_expression >2sigma(I)
_cod_data_source_file 906839Bsup1.cif
_cod_data_source_block compound2
_cod_original_sg_symbol_H-M P-1
_cod_original_formula_sum 'C14 H28 Cl1 Mg1 O1 P1'
_cod_database_code 7027786

loop_
_symmetry_equiv_pos_as_xyz
'x, y, z'
'-x, -y, -z'

loop_
_atom_site_label
_atom_site_type_symbol
_atom_site_fract_x
_atom_site_fract_y
_atom_site_fract_z
_atom_site_U_iso_or_equiv
_atom_site_adp_type
_atom_site_occupancy
_atom_site_symmetry_multiplicity
_atom_site_calc_flag
_atom_site_refinement_flags
Mg1 Mg 0.49693(6) 0.47072(5) 0.37216(4) 0.02246(13) Uani 1 1 d .
P1 P 0.72984(5) 0.44889(4) 0.11939(3) 0.02705(12) Uani 1 1 d .
Cl1 Cl 0.38815(5) 0.35231(4) 0.57718(3) 0.02781(11) Uani 1 1 d .
C1 C 0.64814(18) 0.35439(16) 0.25685(12) 0.0230(3) Uani 1 1 d .
C2 C 0.6817(2) 0.18553(16) 0.29425(13) 0.0268(3) Uani 1 1 d .
C3 C 0.7921(2) 0.12027(19) 0.19872(16) 0.0391(4) Uani 1 1 d .
H3A H 0.8032 0.0146 0.2282 0.059 Uiso 1 1 calc R
H3B H 0.9030 0.1531 0.1763 0.059 Uiso 1 1 calc R
H3C H 0.7396 0.1521 0.1318 0.059 Uiso 1 1 calc R
C4 C 0.5092(2) 0.12390(18) 0.33386(16) 0.0361(4) Uani 1 1 d .
H4A H 0.5275 0.0182 0.3593 0.054 Uiso 1 1 calc R
H4B H 0.4511 0.1564 0.2695 0.054 Uiso 1 1 calc R
H4C H 0.4412 0.1586 0.3975 0.054 Uiso 1 1 calc R
C5 C 0.7699(2) 0.13485(18) 0.39914(15) 0.0337(4) Uani 1 1 d .
H5A H 0.7858 0.0291 0.4265 0.050 Uiso 1 1 calc R
H5B H 0.7006 0.1722 0.4610 0.050 Uiso 1 1 calc R
H5C H 0.8788 0.1715 0.3756 0.050 Uiso 1 1 calc R
C6 C 0.66720(19) 0.64757(16) 0.10816(13) 0.0261(3) Uani 1 1 d .
H6 H 0.5867 0.6565 0.1800 0.031 Uiso 1 1 calc R
C7 C 0.5842(2) 0.73341(19) 0.00069(15) 0.0360(4) Uani 1 1 d .
H7A H 0.5898 0.6704 -0.0474 0.043 Uiso 1 1 calc R
H7B H 0.4656 0.7677 0.0264 0.043 Uiso 1 1 calc R
C8 C 0.6845(2) 0.86387(18) -0.06885(15) 0.0347(4) Uani 1 1 d .
H8A H 0.7678 0.8423 -0.1343 0.042 Uiso 1 1 calc R
H8B H 0.6088 0.9513 -0.0985 0.042 Uiso 1 1 calc R
C9 C 0.7717(2) 0.88548(18) 0.01880(15) 0.0336(4) Uani 1 1 d .
H9A H 0.6942 0.9400 0.0681 0.040 Uiso 1 1 calc R
H9B H 0.8711 0.9371 -0.0208 0.040 Uiso 1 1 calc R
C10 C 0.8222(2) 0.72820(18) 0.09013(14) 0.0302(3) Uani 1 1 d .
H10A H 0.8431 0.7258 0.1648 0.036 Uiso 1 1 calc R
H10B H 0.9239 0.6839 0.0477 0.036 Uiso 1 1 calc R
O01 O 0.27625(13) 0.57228(12) 0.32236(9) 0.0282(2) Uani 1 1 d .
C01 C 0.2238(2) 0.5471(2) 0.22701(15) 0.0347(4) Uani 1 1 d .
H01A H 0.3239 0.5170 0.1744 0.042 Uiso 1 1 calc R
H01B H 0.1676 0.6384 0.1829 0.042 Uiso 1 1 calc R
C02 C 0.1052(2) 0.4310(2) 0.2711(2) 0.0485(5) Uani 1 1 d .
H02A H 0.0790 0.4129 0.2057 0.073 Uiso 1 1 calc R
H02B H 0.0020 0.4640 0.3181 0.073 Uiso 1 1 calc R
H02C H 0.1586 0.3417 0.3177 0.073 Uiso 1 1 calc R
C03 C 0.1742(3) 0.8282(2) 0.3143(2) 0.0556(5) Uani 1 1 d .
H03A H 0.0943 0.8895 0.3556 0.083 Uiso 1 1 calc R
H03B H 0.1528 0.8506 0.2370 0.083 Uiso 1 1 calc R
H03C H 0.2881 0.8462 0.3088 0.083 Uiso 1 1 calc R
C04 C 0.1545(2) 0.66928(19) 0.37933(16) 0.0369(4) Uani 1 1 d .
H04A H 0.1706 0.6482 0.4587 0.044 Uiso 1 1 calc R
H04B H 0.0399 0.6510 0.3838 0.044 Uiso 1 1 calc R

loop_
_atom_site_aniso_label
_atom_site_aniso_U_11
_atom_site_aniso_U_22
_atom_site_aniso_U_33
_atom_site_aniso_U_23
_atom_site_aniso_U_13
_atom_site_aniso_U_12
Mg1 0.0230(3) 0.0242(3) 0.0221(3) -0.00931(19) -0.00546(19) -0.00151(19)
P1 0.0287(2) 0.0279(2) 0.0247(2) -0.01039(16) -0.00088(15) -0.00521(15)
Cl1 0.0348(2) 0.02702(19) 0.02357(19) -0.00792(14) -0.00436(14) -0.00964(14)
C1 0.0221(7) 0.0241(7) 0.0264(7) -0.0108(6) -0.0067(5) -0.0033(5)
C2 0.0297(8) 0.0232(7) 0.0302(8) -0.0104(6) -0.0077(6) -0.0029(6)
C3 0.0481(10) 0.0301(8) 0.0415(9) -0.0193(7) -0.0080(8) 0.0035(7)
C4 0.0383(9) 0.0275(8) 0.0443(10) -0.0074(7) -0.0116(7) -0.0097(7)
C5 0.0373(9) 0.0277(8) 0.0377(9) -0.0095(7) -0.0146(7) 0.0012(6)
C6 0.0261(7) 0.0273(7) 0.0241(7) -0.0055(6) -0.0040(6) -0.0064(6)
C7 0.0408(9) 0.0340(9) 0.0354(9) -0.0022(7) -0.0164(7) -0.0122(7)
C8 0.0402(9) 0.0300(8) 0.0321(8) -0.0034(6) -0.0100(7) -0.0068(7)
C9 0.0348(8) 0.0283(8) 0.0409(9) -0.0135(7) -0.0061(7) -0.0077(6)
C10 0.0289(8) 0.0329(8) 0.0328(8) -0.0120(6) -0.0082(6) -0.0067(6)
O01 0.0227(5) 0.0347(6) 0.0284(5) -0.0111(4) -0.0078(4) 0.0006(4)
C01 0.0262(8) 0.0502(10) 0.0326(8) -0.0150(7) -0.0109(6) -0.0047(7)
C02 0.0359(10) 0.0528(11) 0.0656(13) -0.0208(10) -0.0183(9) -0.0092(8)
C03 0.0693(14) 0.0369(10) 0.0576(13) -0.0100(9) -0.0252(11) 0.0098(10)
C04 0.0294(8) 0.0400(9) 0.0381(9) -0.0148(7) -0.0049(7) 0.0061(7)

loop_
_atom_type_symbol
_atom_type_description
_atom_type_scat_dispersion_real
_atom_type_scat_dispersion_imag
_atom_type_scat_source
C C 0.0033 0.0016 'International Tables Vol C Tables 4.2.6.8 and 6.1.1.4'
H H 0.0000 0.0000 'International Tables Vol C Tables 4.2.6.8 and 6.1.1.4'
Cl Cl 0.1484 0.1585 'International Tables Vol C Tables 4.2.6.8 and 6.1.1.4'
P P 0.1023 0.0942 'International Tables Vol C Tables 4.2.6.8 and 6.1.1.4'
Mg Mg 0.0486 0.0363 'International Tables Vol C Tables 4.2.6.8 and 6.1.1.4'
O O 0.0106 0.0060 'International Tables Vol C Tables 4.2.6.8 and 6.1.1.4'

loop_
_geom_angle_atom_site_label_1
_geom_angle_atom_site_label_2
_geom_angle_atom_site_label_3
_geom_angle
_geom_angle_site_symmetry_1
_geom_angle_site_symmetry_3
O01 Mg1 C1 112.30(7) . .
O01 Mg1 Cl1 106.41(6) . 2_666
C1 Mg1 Cl1 121.20(7) . 2_666
O01 Mg1 Cl1 99.54(6) . .
C1 Mg1 Cl1 123.03(6) . .
Cl1 Mg1 Cl1 90.56(5) 2_666 .
O01 Mg1 Mg1 108.57(5) . 2_666
C1 Mg1 Mg1 139.07(6) . 2_666
Cl1 Mg1 Mg1 45.33(2) 2_666 2_666
Cl1 Mg1 Mg1 45.23(5) . 2_666
C1 P1 C6 106.49(8) . .
Mg1 Cl1 Mg1 89.44(5) 2_666 .
C2 C1 P1 118.87(11) . .
C2 C1 Mg1 122.07(11) . .
P1 C1 Mg1 119.04(9) . .
C3 C2 C5 108.31(15) . .
C3 C2 C1 114.82(13) . .
C5 C2 C1 108.45(12) . .
C3 C2 C4 108.42(14) . .
C5 C2 C4 108.40(14) . .
C1 C2 C4 108.27(13) . .
C10 C6 C7 104.50(13) . .
C10 C6 P1 112.12(12) . .
C7 C6 P1 112.59(11) . .
C8 C7 C6 106.77(14) . .
C9 C8 C7 104.58(14) . .
C8 C9 C10 103.03(13) . .
C9 C10 C6 104.12(14) . .
C04 O01 C01 114.33(13) . .
C04 O01 Mg1 124.29(11) . .
C01 O01 Mg1 121.33(10) . .
O01 C01 C02 111.77(15) . .
O01 C04 C03 111.52(16) . .

loop_
_geom_bond_atom_site_label_1
_geom_bond_atom_site_label_2
_geom_bond_distance
_geom_bond_site_symmetry_2
Mg1 O01 2.017(2) .
Mg1 C1 2.1126(19) .
Mg1 Cl1 2.4132(14) 2_666
Mg1 Cl1 2.4177(18) .
Mg1 Mg1 3.399(3) 2_666
P1 C1 1.6725(19) .
P1 C6 1.861(2) .
Cl1 Mg1 2.4132(14) 2_666
C1 C2 1.534(2) .
C2 C3 1.531(2) .
C2 C5 1.533(2) .
C2 C4 1.536(3) .
C6 C10 1.543(2) .
C6 C7 1.554(2) .
C7 C8 1.525(2) .
C8 C9 1.521(2) .
C9 C10 1.523(2) .
O01 C04 1.447(2) .
O01 C01 1.453(2) .
C01 C02 1.498(3) .
C03 C04 1.500(3) .

loop_
_geom_torsion_atom_site_label_1
_geom_torsion_atom_site_label_2
_geom_torsion_atom_site_label_3
_geom_torsion_atom_site_label_4
_geom_torsion
_geom_torsion_site_symmetry_1
_geom_torsion_site_symmetry_4
O01 Mg1 Cl1 Mg1 -106.74(6) . 2_666
C1 Mg1 Cl1 Mg1 128.63(8) . 2_666
Cl1 Mg1 Cl1 Mg1 0.0 2_666 2_666
C6 P1 C1 C2 -178.74(11) . .
C6 P1 C1 Mg1 2.82(10) . .
O01 Mg1 C1 C2 -112.18(12) . .
Cl1 Mg1 C1 C2 120.57(11) 2_666 .
Cl1 Mg1 C1 C2 6.53(13) . .
Mg1 Mg1 C1 C2 64.36(14) 2_666 .
O01 Mg1 C1 P1 66.22(10) . .
Cl1 Mg1 C1 P1 -61.03(10) 2_666 .
Cl1 Mg1 C1 P1 -175.07(6) . .
Mg1 Mg1 C1 P1 -117.24(9) 2_666 .
P1 C1 C2 C3 0.85(18) . .
Mg1 C1 C2 C3 179.25(11) . .
P1 C1 C2 C5 122.13(14) . .
Mg1 C1 C2 C5 -59.47(17) . .
P1 C1 C2 C4 -120.44(13) . .
Mg1 C1 C2 C4 57.96(15) . .
C1 P1 C6 C10 113.06(12) . .
C1 P1 C6 C7 -129.43(13) . .
C10 C6 C7 C8 -3.96(18) . .
P1 C6 C7 C8 -125.88(13) . .
C6 C7 C8 C9 -21.07(18) . .
C7 C8 C9 C10 38.25(17) . .
C8 C9 C10 C6 -40.86(16) . .
C7 C6 C10 C9 27.47(16) . .
P1 C6 C10 C9 149.71(11) . .
C1 Mg1 O01 C04 -174.82(12) . .
Cl1 Mg1 O01 C04 -40.05(13) 2_666 .
Cl1 Mg1 O01 C04 53.39(13) . .
Mg1 Mg1 O01 C04 7.57(13) 2_666 .
C1 Mg1 O01 C01 7.95(13) . .
Cl1 Mg1 O01 C01 142.73(11) 2_666 .
Cl1 Mg1 O01 C01 -123.84(12) . .
Mg1 Mg1 O01 C01 -169.66(10) 2_666 .
C04 O01 C01 C02 -81.86(19) . .
Mg1 O01 C01 C02 95.63(16) . .
C01 O01 C04 C03 -83.77(19) . .
Mg1 O01 C04 C03 98.83(17) . .
